data_4077888
loop_
_publ_author_name
'Coles, Martyn P.'
'Hitchcock, Peter B.'
'Lappert, Michael F.'
'Protchenko, Andrey V.'

_publ_section_title
;
 Syntheses and Structures of the Crystalline, Highly Crowded
 1,3-Bis(trimethylsilyl)cyclopentadienyls [MCp&#x2033;3] (M = Y, Er, Yb),
 [PbCp&#x2033;2], [{YCp&#x2033;2(\m-OH)}2],
 [(ScCp&#x2033;2)2(\m-\h2:\h2-C2H4)],
 [YbCp&#x2033;2Cl(\m-Cl)K(18-crown-6)], and [{KCp&#x2033;}\\infty ]
;
_journal_issue 7
_journal_name_full Organometallics
_journal_page_first 2682
_journal_paper_doi 10.1021/om2009364
_journal_volume 31
_journal_year 2012
_chemical_compound_source 'synthesis as described'
_chemical_formula_moiety 'C46 H88 Sc2 Si8'
_chemical_formula_structural 'C46 H88 SC2 SI8'
_chemical_formula_sum 'C46 H88 Sc2 Si8'
_chemical_formula_weight 955.8
_chemical_name_common '[{Cp"2Sc}2(C2H4)]'
_chemical_name_systematic
;
 ?
;
_space_group_IT_number 14
_symmetry_cell_setting monoclinic
_symmetry_Int_Tables_number 14
_symmetry_space_group_name_Hall '-P 2yn'
_symmetry_space_group_name_H-M 'P 1 21/n 1'
_atom_sites_solution_hydrogens geom
_atom_sites_solution_primary direct
_atom_sites_solution_secondary difmap
_audit_conform_dict_location ftp://ftp.iucr.org/cifdics/cif_core.dic
_audit_conform_dict_name cif_core.dic
_audit_conform_dict_version 2.1
_audit_creation_date 2000-06-13T11:30:12-00:00
_audit_creation_method 'WinGX routine CIF_UPDATE'
_cell_angle_alpha 90
_cell_angle_beta 98.549(2)
_cell_angle_gamma 90
_cell_formula_units_Z 2
_cell_length_a 11.9444(3)
_cell_length_b 16.1291(6)
_cell_length_c 15.2303(6)
_cell_measurement_reflns_used 12326
_cell_measurement_temperature 173(2)
_cell_measurement_theta_max 25.028
_cell_measurement_theta_min 3.705
_cell_measurement_wavelength 0.71073
_cell_volume 2901.55(17)
_computing_cell_refinement 'HKL Scalepack (Otwinowski & Minor 1997)'
_computing_data_reduction 'HKL Denzo and Scalepack (Otwinowski & Minor 1997)'
_computing_molecular_graphics 'Ortep-3 for Windows (Farrugia, 1997)'
_computing_publication_material 'WinGX publication routines (Farrugia, 1999)'
_computing_structure_refinement 'SHELXL-97 (Sheldrick, 1997)'
_computing_structure_solution 'SHELXS-97 (Sheldrick, 1997)'
_diffrn_ambient_temperature 173(2)
_diffrn_measured_fraction_theta_full 0.991
_diffrn_measured_fraction_theta_max 0.991
_diffrn_measurement_device KappaCCD
_diffrn_measurement_method CCD
_diffrn_radiation_monochromator graphite
_diffrn_radiation_probe x-ray
_diffrn_radiation_type MoK\a
_diffrn_radiation_wavelength 0.71073
_diffrn_reflns_av_R_equivalents 0.055
_diffrn_reflns_av_unetI/netI 0.0495
_diffrn_reflns_limit_h_max 13
_diffrn_reflns_limit_h_min -14
_diffrn_reflns_limit_k_max 18
_diffrn_reflns_limit_k_min -18
_diffrn_reflns_limit_l_max 18
_diffrn_reflns_limit_l_min -17
_diffrn_reflns_number 19011
_diffrn_reflns_theta_full 24.99
_diffrn_reflns_theta_max 24.99
_diffrn_reflns_theta_min 3.73
_exptl_absorpt_coefficient_mu 0.426
_exptl_absorpt_correction_T_max 0.983
_exptl_absorpt_correction_T_min 0.907
_exptl_absorpt_correction_type multi-scan
_exptl_absorpt_process_details
;
        [c.f. r.h. blessing, acta cryst. (1995), a51, 33-38]
;
_exptl_crystal_colour brown
_exptl_crystal_density_diffrn 1.094
_exptl_crystal_density_method 'not measured'
_exptl_crystal_description prism
_exptl_crystal_F_000 1036
_exptl_crystal_size_max 0.2
_exptl_crystal_size_mid 0.15
_exptl_crystal_size_min 0.05
_refine_diff_density_max 0.353
_refine_diff_density_min -0.355
_refine_diff_density_rms 0.047
_refine_ls_extinction_method none
_refine_ls_goodness_of_fit_ref 1.024
_refine_ls_hydrogen_treatment mixed
_refine_ls_matrix_type full
_refine_ls_number_parameters 261
_refine_ls_number_reflns 5057
_refine_ls_number_restraints 0
_refine_ls_restrained_S_all 1.024
_refine_ls_R_factor_all 0.0576
_refine_ls_R_factor_gt 0.0403
_refine_ls_shift/su_max 0.001
_refine_ls_shift/su_mean 0
_refine_ls_structure_factor_coef Fsqd
_refine_ls_weighting_details 'calc w=1/[\s^2^(Fo^2^)+(0.0161P)^2^+2.4637P] where P=(Fo^2^+2Fc^2^)/3'
_refine_ls_weighting_scheme calc
_refine_ls_wR_factor_gt 0.0816
_refine_ls_wR_factor_ref 0.0882
_reflns_number_gt 4023
_reflns_number_total 5057
_reflns_threshold_expression >2sigma(I)
_cod_data_source_file om2009364_si_001.cif
_cod_data_source_block (6)-jun1400
_cod_original_sg_symbol_H-M P2(1)/n
_cod_database_code 4077888

loop_
_symmetry_equiv_pos_as_xyz
'x, y, z'
'-x+1/2, y+1/2, -z+1/2'
'-x, -y, -z'
'x-1/2, -y-1/2, z-1/2'

loop_
_atom_site_label
_atom_site_type_symbol
_atom_site_fract_x
_atom_site_fract_y
_atom_site_fract_z
_atom_site_U_iso_or_equiv
_atom_site_adp_type
_atom_site_occupancy
_atom_site_symmetry_multiplicity
_atom_site_calc_flag
_atom_site_refinement_flags
_atom_site_disorder_assembly
_atom_site_disorder_group
Sc Sc 0.10974(4) 0.09071(3) 0.07843(3) 0.02475(12) Uani 1 1 d . . .
Si1 Si -0.14062(6) 0.25685(4) 0.05424(4) 0.03039(17) Uani 1 1 d . A 1
Si2 Si 0.03517(6) -0.00214(4) 0.30561(4) 0.03101(17) Uani 1 1 d . A 1
Si3 Si 0.24586(6) 0.26841(5) -0.05932(6) 0.0434(2) Uani 1 1 d . A 1
Si4 Si 0.41945(5) 0.00897(4) 0.18830(5) 0.03112(17) Uani 1 1 d . A 1
C1 C -0.03577(19) 0.19018(15) 0.12570(15) 0.0286(5) Uani 1 1 d . A 1
C2 C -0.05778(19) 0.11236(15) 0.16258(15) 0.0282(5) Uani 1 1 d . A 1
H2 H -0.1256 0.0816 0.1468 0.034 Uiso 1 1 calc R A 1
C3 C 0.03513(19) 0.08611(15) 0.22653(15) 0.0286(5) Uani 1 1 d . A 1
C4 C 0.11708(19) 0.15056(15) 0.22805(15) 0.0307(5) Uani 1 1 d . A 1
H4 H 0.1891 0.1511 0.2642 0.037 Uiso 1 1 calc R A 1
C5 C 0.07481(19) 0.21310(15) 0.16787(16) 0.0308(6) Uani 1 1 d . A 1
H5 H 0.1135 0.2626 0.157 0.037 Uiso 1 1 calc R A 1
C6 C -0.1303(2) 0.24910(18) -0.06640(17) 0.0439(7) Uani 1 1 d . A 1
H6C H -0.1449 0.1918 -0.0863 0.066 Uiso 1 1 calc R A 1
H6B H -0.0542 0.2655 -0.0764 0.066 Uiso 1 1 calc R A 1
H6A H -0.1864 0.2859 -0.1 0.066 Uiso 1 1 calc R A 1
C7 C -0.1182(2) 0.36649(17) 0.0910(2) 0.0509(8) Uani 1 1 d . A 1
H7C H -0.1738 0.4021 0.0553 0.076 Uiso 1 1 calc R A 1
H7B H -0.0416 0.384 0.0834 0.076 Uiso 1 1 calc R A 1
H7A H -0.1272 0.3711 0.1537 0.076 Uiso 1 1 calc R A 1
C8 C -0.2862(2) 0.22507(18) 0.06951(19) 0.0430(7) Uani 1 1 d . A 1
H8C H -0.2945 0.2298 0.1324 0.064 Uiso 1 1 calc R A 1
H8B H -0.2993 0.1675 0.0501 0.064 Uiso 1 1 calc R A 1
H8A H -0.3415 0.2612 0.0341 0.064 Uiso 1 1 calc R A 1
C9 C -0.1148(2) -0.02797(19) 0.31594(18) 0.0450(7) Uani 1 1 d . A 1
H9C H -0.1514 0.0205 0.3381 0.067 Uiso 1 1 calc R A 1
H9B H -0.1162 -0.0742 0.3575 0.067 Uiso 1 1 calc R A 1
H9A H -0.1554 -0.0438 0.2577 0.067 Uiso 1 1 calc R A 1
C10 C 0.1126(2) 0.03169(18) 0.41556(16) 0.0397(6) Uani 1 1 d . A 1
H10C H 0.1905 0.0467 0.4091 0.06 Uiso 1 1 calc R A 1
H10B H 0.1136 -0.0137 0.4584 0.06 Uiso 1 1 calc R A 1
H10A H 0.0744 0.0799 0.4367 0.06 Uiso 1 1 calc R A 1
C11 C 0.1036(2) -0.09845(17) 0.27083(18) 0.0464(7) Uani 1 1 d . A 1
H11C H 0.0635 -0.1172 0.2134 0.07 Uiso 1 1 calc R A 1
H11B H 0.1004 -0.1418 0.3154 0.07 Uiso 1 1 calc R A 1
H11A H 0.1828 -0.0868 0.2654 0.07 Uiso 1 1 calc R A 1
C12 C 0.24975(19) 0.16783(16) 0.00086(16) 0.0340(6) Uani 1 1 d . A 1
C13 C 0.30500(19) 0.14995(15) 0.08821(16) 0.0314(6) Uani 1 1 d . A 1
H13 H 0.3285 0.1906 0.1322 0.038 Uiso 1 1 calc R A 1
C14 C 0.32029(18) 0.06337(15) 0.10086(16) 0.0291(5) Uani 1 1 d . A 1
C15 C 0.27426(19) 0.02674(15) 0.01783(15) 0.0302(5) Uani 1 1 d . A 1
H15 H 0.2724 -0.031 0.0051 0.036 Uiso 1 1 calc R A 1
C16 C 0.2324(2) 0.08925(16) -0.04174(16) 0.0330(6) Uani 1 1 d . A 1
H16 H 0.1978 0.0807 -0.1013 0.04 Uiso 1 1 calc R A 1
C17 C 0.3962(3) 0.2963(2) -0.0643(3) 0.0943(15) Uani 1 1 d . A 1
H17C H 0.4372 0.3015 -0.0038 0.141 Uiso 1 1 calc R A 1
H17B H 0.399 0.3493 -0.0955 0.141 Uiso 1 1 calc R A 1
H17A H 0.4313 0.253 -0.0961 0.141 Uiso 1 1 calc R A 1
C18 C 0.1680(4) 0.2547(2) -0.1733(2) 0.0751(11) Uani 1 1 d . A 1
H18C H 0.2067 0.2131 -0.2048 0.113 Uiso 1 1 calc R A 1
H18B H 0.1657 0.3076 -0.2052 0.113 Uiso 1 1 calc R A 1
H18A H 0.0907 0.2361 -0.1699 0.113 Uiso 1 1 calc R A 1
C19 C 0.1799(2) 0.35464(18) -0.0040(2) 0.0526(8) Uani 1 1 d . A 1
H19C H 0.1015 0.3402 0.0012 0.079 Uiso 1 1 calc R A 1
H19B H 0.1809 0.4053 -0.0394 0.079 Uiso 1 1 calc R A 1
H19A H 0.2225 0.3639 0.0553 0.079 Uiso 1 1 calc R A 1
C20 C 0.3997(2) 0.04170(19) 0.30192(18) 0.0478(7) Uani 1 1 d . A 1
H20C H 0.3233 0.0266 0.3125 0.072 Uiso 1 1 calc R A 1
H20B H 0.4095 0.1019 0.3076 0.072 Uiso 1 1 calc R A 1
H20A H 0.4557 0.0139 0.3456 0.072 Uiso 1 1 calc R A 1
C21 C 0.4020(2) -0.10491(17) 0.17268(19) 0.0471(7) Uani 1 1 d . A 1
H21C H 0.4581 -0.1339 0.2153 0.071 Uiso 1 1 calc R A 1
H21B H 0.4129 -0.1197 0.1121 0.071 Uiso 1 1 calc R A 1
H21A H 0.3257 -0.1211 0.1823 0.071 Uiso 1 1 calc R A 1
C22 C 0.5658(2) 0.0370(2) 0.1720(2) 0.0562(8) Uani 1 1 d . A 1
H22C H 0.5762 0.097 0.1789 0.084 Uiso 1 1 calc R A 1
H22B H 0.5782 0.0204 0.1123 0.084 Uiso 1 1 calc R A 1
H22A H 0.6201 0.0082 0.2163 0.084 Uiso 1 1 calc R A 1
C23 C -0.0220(2) 0.03271(16) -0.03123(17) 0.0298(5) Uani 1 1 d . . 1
H23B H 0.009(2) 0.0442(17) -0.0760(19) 0.046(8) Uiso 1 1 d . B 1
H23A H -0.082(2) 0.0640(16) -0.0228(17) 0.036(7) Uiso 1 1 d . C 1

loop_
_atom_site_aniso_label
_atom_site_aniso_U_11
_atom_site_aniso_U_22
_atom_site_aniso_U_33
_atom_site_aniso_U_23
_atom_site_aniso_U_13
_atom_site_aniso_U_12
Sc 0.0284(2) 0.0232(2) 0.0220(2) -0.00043(18) 0.00149(17) 0.00043(18)
Si1 0.0316(3) 0.0275(4) 0.0304(4) -0.0008(3) -0.0010(3) 0.0049(3)
Si2 0.0361(4) 0.0352(4) 0.0215(3) 0.0014(3) 0.0036(3) 0.0054(3)
Si3 0.0373(4) 0.0382(4) 0.0545(5) 0.0192(4) 0.0059(3) -0.0031(3)
Si4 0.0268(3) 0.0316(4) 0.0344(4) 0.0010(3) 0.0027(3) 0.0033(3)
C1 0.0328(13) 0.0273(13) 0.0253(12) -0.0048(10) 0.0023(10) 0.0046(10)
C2 0.0270(12) 0.0326(14) 0.0246(12) -0.0032(10) 0.0024(10) 0.0023(10)
C3 0.0332(12) 0.0323(14) 0.0200(12) -0.0042(10) 0.0033(10) 0.0052(11)
C4 0.0326(12) 0.0324(14) 0.0251(13) -0.0076(11) -0.0019(10) 0.0033(11)
C5 0.0342(13) 0.0248(13) 0.0323(14) -0.0072(11) 0.0014(10) 0.0004(10)
C6 0.0486(16) 0.0469(17) 0.0349(15) 0.0075(13) 0.0021(12) 0.0009(13)
C7 0.0499(16) 0.0340(16) 0.063(2) -0.0083(14) -0.0114(14) 0.0114(13)
C8 0.0355(14) 0.0489(17) 0.0440(16) -0.0015(13) 0.0043(12) 0.0059(13)
C9 0.0453(15) 0.0539(18) 0.0350(15) 0.0032(13) 0.0034(12) -0.0043(14)
C10 0.0405(14) 0.0514(17) 0.0263(14) 0.0005(12) 0.0025(11) 0.0103(13)
C11 0.0626(18) 0.0410(17) 0.0353(15) 0.0010(13) 0.0064(13) 0.0114(14)
C12 0.0300(13) 0.0350(15) 0.0372(15) 0.0053(12) 0.0061(11) -0.0012(11)
C13 0.0291(12) 0.0292(13) 0.0349(14) -0.0006(11) 0.0012(10) -0.0043(10)
C14 0.0261(12) 0.0297(13) 0.0315(13) 0.0002(10) 0.0039(10) 0.0005(10)
C15 0.0314(12) 0.0283(13) 0.0320(14) -0.0025(11) 0.0082(10) 0.0015(10)
C16 0.0335(13) 0.0398(15) 0.0261(13) 0.0013(11) 0.0061(10) -0.0045(11)
C17 0.050(2) 0.068(3) 0.172(5) 0.052(3) 0.037(2) -0.0014(18)
C18 0.117(3) 0.064(2) 0.0438(19) 0.0189(17) 0.0088(19) 0.010(2)
C19 0.0493(16) 0.0378(17) 0.067(2) 0.0076(15) -0.0024(15) -0.0062(14)
C20 0.0472(16) 0.0564(19) 0.0375(16) -0.0035(14) -0.0009(13) 0.0167(14)
C21 0.0548(17) 0.0366(16) 0.0471(17) 0.0024(13) -0.0022(14) 0.0069(13)
C22 0.0334(15) 0.070(2) 0.065(2) 0.0032(17) 0.0077(14) -0.0019(15)
C23 0.0317(14) 0.0305(14) 0.0270(14) -0.0034(11) 0.0039(11) -0.0012(11)

loop_
_atom_type_symbol
_atom_type_description
_atom_type_scat_dispersion_real
_atom_type_scat_dispersion_imag
_atom_type_scat_source
C C 0.0033 0.0016 'International Tables Vol C Tables 4.2.6.8 and 6.1.1.4'
H H 0 0 'International Tables Vol C Tables 4.2.6.8 and 6.1.1.4'
Sc Sc 0.2519 0.3716 'International Tables Vol C Tables 4.2.6.8 and 6.1.1.4'
Si Si 0.0817 0.0704 'International Tables Vol C Tables 4.2.6.8 and 6.1.1.4'

loop_
_geom_angle_atom_site_label_1
_geom_angle_atom_site_label_2
_geom_angle_atom_site_label_3
_geom_angle
_geom_angle_site_symmetry_1
_geom_angle_site_symmetry_3
C23 Sc C23 36.90(12) 3 .
C23 Sc C4 125.21(9) 3 .
C23 Sc C4 138.79(9) . .
C23 Sc C5 138.89(9) 3 .
C23 Sc C5 124.65(9) . .
C4 Sc C5 33.10(8) . .
C23 Sc C13 136.18(9) 3 .
C23 Sc C13 136.41(9) . .
C4 Sc C13 83.73(8) . .
C5 Sc C13 83.94(8) . .
C23 Sc C16 92.98(9) 3 .
C23 Sc C16 83.00(9) . .
C4 Sc C16 137.21(8) . .
C5 Sc C16 125.09(8) . .
C13 Sc C16 53.64(8) . .
C23 Sc C15 82.84(9) 3 .
C23 Sc C15 93.09(9) . .
C4 Sc C15 125.32(8) . .
C5 Sc C15 137.42(8) . .
C13 Sc C15 53.59(8) . .
C16 Sc C15 32.32(8) . .
C23 Sc C12 125.56(10) 3 .
C23 Sc C12 106.81(9) . .
C4 Sc C12 107.81(8) . .
C5 Sc C12 92.43(8) . .
C13 Sc C12 32.96(8) . .
C16 Sc C12 32.95(8) . .
C15 Sc C12 54.54(8) . .
C23 Sc C14 106.72(9) 3 .
C23 Sc C14 125.69(9) . .
C4 Sc C14 92.61(8) . .
C5 Sc C14 108.15(8) . .
C13 Sc C14 32.74(8) . .
C16 Sc C14 54.50(8) . .
C15 Sc C14 32.96(7) . .
C12 Sc C14 55.37(8) . .
C23 Sc C3 92.76(9) 3 .
C23 Sc C3 109.72(9) . .
C4 Sc C3 33.01(8) . .
C5 Sc C3 54.87(8) . .
C13 Sc C3 113.82(8) . .
C16 Sc C3 164.81(8) . .
C15 Sc C3 135.15(8) . .
C12 Sc C3 140.81(8) . .
C14 Sc C3 110.34(8) . .
C23 Sc C1 109.47(9) 3 .
C23 Sc C1 92.25(9) . .
C4 Sc C1 54.81(7) . .
C5 Sc C1 33.06(7) . .
C13 Sc C1 114.30(8) . .
C16 Sc C1 135.18(8) . .
C15 Sc C1 165.05(8) . .
C12 Sc C1 110.52(8) . .
C14 Sc C1 141.20(8) . .
C3 Sc C1 54.87(7) . .
C23 Sc C2 85.48(9) 3 .
C23 Sc C2 85.30(9) . .
C4 Sc C2 53.53(7) . .
C5 Sc C2 53.48(8) . .
C13 Sc C2 135.21(8) . .
C16 Sc C2 162.34(8) . .
C15 Sc C2 162.45(8) . .
C12 Sc C2 142.44(8) . .
C14 Sc C2 142.57(7) . .
C3 Sc C2 32.50(7) . .
C1 Sc C2 32.22(7) . .
C8 Si1 C7 108.63(13) . .
C8 Si1 C6 107.74(12) . .
C7 Si1 C6 109.43(14) . .
C8 Si1 C1 109.03(12) . .
C7 Si1 C1 108.45(11) . .
C6 Si1 C1 113.46(12) . .
C3 Si2 C11 114.19(12) . .
C3 Si2 C9 108.45(12) . .
C11 Si2 C9 107.68(14) . .
C3 Si2 C10 107.95(12) . .
C11 Si2 C10 108.51(12) . .
C9 Si2 C10 110.03(12) . .
C18 Si3 C12 109.20(14) . .
C18 Si3 C19 109.00(15) . .
C12 Si3 C19 114.20(13) . .
C18 Si3 C17 110.0(2) . .
C12 Si3 C17 106.09(14) . .
C19 Si3 C17 108.24(17) . .
C22 Si4 C20 107.93(14) . .
C22 Si4 C21 108.24(15) . .
C20 Si4 C21 111.87(14) . .
C22 Si4 C14 107.50(13) . .
C20 Si4 C14 112.10(12) . .
C21 Si4 C14 109.03(12) . .
C2 C1 C5 105.4(2) . .
C2 C1 Si1 126.33(17) . .
C5 C1 Si1 127.34(18) . .
C2 C1 Sc 74.23(13) . .
C5 C1 Sc 70.48(13) . .
Si1 C1 Sc 128.55(11) . .
C1 C2 C3 111.2(2) . .
C1 C2 Sc 73.55(13) . .
C3 C2 Sc 73.41(13) . .
C4 C3 C2 104.9(2) . .
C4 C3 Si2 127.73(17) . .
C2 C3 Si2 126.34(18) . .
C4 C3 Sc 70.33(13) . .
C2 C3 Sc 74.09(13) . .
Si2 C3 Sc 128.89(11) . .
C5 C4 C3 109.5(2) . .
C5 C4 Sc 73.63(13) . .
C3 C4 Sc 76.66(13) . .
C4 C5 C1 109.0(2) . .
C4 C5 Sc 73.27(13) . .
C1 C5 Sc 76.46(13) . .
C13 C12 C16 105.1(2) . .
C13 C12 Si3 127.67(19) . .
C16 C12 Si3 124.06(19) . .
C13 C12 Sc 73.09(13) . .
C16 C12 Sc 73.27(14) . .
Si3 C12 Sc 133.86(12) . .
C14 C13 C12 111.0(2) . .
C14 C13 Sc 74.47(13) . .
C12 C13 Sc 73.95(13) . .
C13 C14 C15 105.2(2) . .
C13 C14 Si4 128.01(18) . .
C15 C14 Si4 123.86(18) . .
C13 C14 Sc 72.79(13) . .
C15 C14 Sc 73.04(12) . .
Si4 C14 Sc 133.84(12) . .
C16 C15 C14 109.2(2) . .
C16 C15 Sc 73.66(14) . .
C14 C15 Sc 74.00(13) . .
C15 C16 C12 109.4(2) . .
C15 C16 Sc 74.01(14) . .
C12 C16 Sc 73.78(14) . .
C23 C23 Sc 71.60(18) 3 3
C23 C23 Sc 71.50(18) 3 .
Sc C23 Sc 143.10(12) 3 .

loop_
_geom_bond_atom_site_label_1
_geom_bond_atom_site_label_2
_geom_bond_distance
_geom_bond_site_symmetry_2
Sc C23 2.314(3) 3
Sc C23 2.315(2) .
Sc C4 2.464(2) .
Sc C5 2.469(2) .
Sc C13 2.504(2) .
Sc C16 2.509(2) .
Sc C15 2.513(2) .
Sc C12 2.515(2) .
Sc C14 2.526(2) .
Sc C3 2.547(2) .
Sc C1 2.547(2) .
Sc C2 2.555(2) .
Si1 C8 1.860(3) .
Si1 C7 1.862(3) .
Si1 C6 1.864(3) .
Si1 C1 1.872(2) .
Si2 C3 1.865(2) .
Si2 C11 1.868(3) .
Si2 C9 1.868(3) .
Si2 C10 1.870(2) .
Si3 C18 1.856(3) .
Si3 C12 1.860(3) .
Si3 C19 1.861(3) .
Si3 C17 1.863(3) .
Si4 C22 1.857(3) .
Si4 C20 1.858(3) .
Si4 C21 1.860(3) .
Si4 C14 1.865(2) .
C1 C2 1.416(3) .
C1 C5 1.429(3) .
C2 C3 1.428(3) .
C3 C4 1.426(3) .
C4 C5 1.405(3) .
C12 C13 1.424(3) .
C12 C16 1.425(4) .
C13 C14 1.418(3) .
C14 C15 1.430(3) .
C15 C16 1.398(3) .
C23 C23 1.465(5) 3
C23 Sc 2.314(3) 3
